data_7248296
loop_
_publ_author_name
'Shi, Lulu'
'Wang, Lin'
'Li, Mingchun'
'Liu, Mei'

_publ_section_title
;
 A cucurbit[8]uril based supramolecular assembly and its potential
 applications for the removal of dye and antibiotic from an aqueous medium
;
_journal_issue 12
_journal_name_full 'RSC Advances'
_journal_page_first 8161
_journal_page_last 8166
_journal_paper_doi 10.1039/D4RA00347K
_journal_volume 14
_journal_year 2024
_chemical_formula_moiety 'C60 H36 Cd O8, C36 H36 N24 O12'
_chemical_formula_sum 'C96 H72 Cd N24 O20'
_chemical_formula_weight 1994.17
_space_group_crystal_system monoclinic
_space_group_IT_number 15
_space_group_name_Hall '-C 2yc'
_space_group_name_H-M_alt 'C 1 2/c 1'
_atom_sites_solution_hydrogens geom
_atom_sites_solution_primary dual
_audit_block_doi 10.5517/ccdc.csd.cc25z61f
_audit_creation_date 2019-09-25
_audit_creation_method
;
Olex2 1.2
(compiled 2018.05.29 svn.r3508 for OlexSys, GUI svn.r5506)
;
_audit_update_record
;
2020-08-24 deposited with the CCDC.	2024-02-27 downloaded from the CCDC.
;
_cell_angle_alpha 90
_cell_angle_beta 106.696(2)
_cell_angle_gamma 90
_cell_formula_units_Z 4
_cell_length_a 17.9377(11)
_cell_length_b 21.9449(14)
_cell_length_c 25.6202(16)
_cell_measurement_reflns_used 9931
_cell_measurement_temperature 273(2)
_cell_measurement_theta_max 28.352
_cell_measurement_theta_min 2.490
_cell_volume 9660.0(11)
_computing_cell_refinement 'SAINT v8.37A (Bruker, 2015)'
_computing_data_reduction 'SAINT v8.37A (Bruker, 2015)'
_computing_molecular_graphics 'Olex2 (Dolomanov et al., 2009)'
_computing_publication_material 'Olex2 (Dolomanov et al., 2009)'
_computing_structure_refinement 'ShelXL (Sheldrick, 2015)'
_computing_structure_solution 'ShelXT (Sheldrick, 2015)'
_diffrn_ambient_temperature 273.15
_diffrn_measured_fraction_theta_full 0.999
_diffrn_measured_fraction_theta_max 0.998
_diffrn_measurement_device_type 'Bruker APEX-II CCD'
_diffrn_measurement_method '\f and \w scans'
_diffrn_radiation_type MoK\a
_diffrn_radiation_wavelength 0.71073
_diffrn_reflns_av_R_equivalents 0.0334
_diffrn_reflns_av_unetI/netI 0.0136
_diffrn_reflns_Laue_measured_fraction_full 0.999
_diffrn_reflns_Laue_measured_fraction_max 0.998
_diffrn_reflns_limit_h_max 23
_diffrn_reflns_limit_h_min -23
_diffrn_reflns_limit_k_max 29
_diffrn_reflns_limit_k_min -29
_diffrn_reflns_limit_l_max 34
_diffrn_reflns_limit_l_min -34
_diffrn_reflns_number 142145
_diffrn_reflns_point_group_measured_fraction_full 0.999
_diffrn_reflns_point_group_measured_fraction_max 0.998
_diffrn_reflns_theta_full 25.242
_diffrn_reflns_theta_max 28.362
_diffrn_reflns_theta_min 2.480
_diffrn_standards_number 0
_exptl_absorpt_coefficient_mu 0.308
_exptl_absorpt_correction_T_max 0.8973
_exptl_absorpt_correction_T_min 0.5674
_exptl_absorpt_correction_type multi-scan
_exptl_absorpt_process_details Bruker;sadabs;2018
_exptl_crystal_colour colourless
_exptl_crystal_colour_primary colourless
_exptl_crystal_density_diffrn 1.371
_exptl_crystal_description block
_exptl_crystal_F_000 4096
_exptl_crystal_size_max 0.29
_exptl_crystal_size_mid 0.17
_exptl_crystal_size_min 0.12
_platon_squeeze_details
;
TITL mo_20190902_shilulu_liumei_1_0_a.res in C2/c
CELL   17.9377   21.9449   25.6202     90.00    106.70     90.00
SPGR C2/c
# Solvent Accessible Volume =      1736
# Electrons Found in S.A.V. =       514
# Note: Atoms in Void as Cxxx and Qxxx all others
C101 0.393 0.431 0.420 !       7.50 eA-3
Q102 1.003 0.010 0.381 !       7.36 eA-3
C103 0.100 0.111 0.428 !       6.63 eA-3
C104 0.351 0.234 0.038 !       5.95 eA-3
C105 0.479 0.214 0.092 !       5.03 eA-3
C106 0.500 0.203 0.253 !       4.88 eA-3
C107 0.438 0.237 0.048 !       4.71 eA-3
C108 0.964 0.437 0.969 !       3.48 eA-3
C109 0.080 0.302 0.938 !       1.95 eA-3
C110 0.421 0.231 0.092 !       1.82 eA-3
Q111 0.250 0.297 0.178 !       1.36 eA-3
Q112 0.910 0.102 0.438 !       1.22 eA-3
Q113 0.358 0.204 0.873 !       0.89 eA-3
Q114 0.505 0.352 0.735 !       0.86 eA-3
Q115 0.872 0.048 0.516 !       0.84 eA-3
Q116 0.182 0.359 0.576 !       0.82 eA-3
Q117 0.346 0.260 0.633 !       0.80 eA-3
Q118 0.106 0.327 0.079 !       0.76 eA-3
Q119 0.809 0.021 0.516 !       0.72 eA-3
Q120 0.881 0.181 0.374 !       0.70 eA-3
Q121 0.574 0.073 0.227 !       0.70 eA-3
Q122 0.244 0.179 0.563 !       0.66 eA-3
Q123 0.640 0.423 0.416 !       0.65 eA-3
Q124 0.554 0.390 0.432 !       0.64 eA-3
Q125 0.092 0.204 0.272 !       0.64 eA-3
Q126 0.994 0.102 0.267 !       0.63 eA-3
Q127 0.527 0.094 0.860 !       0.57 eA-3
Q128 0.291 0.007 0.248 !       0.56 eA-3
Q129 0.991 0.181 0.485 !       0.56 eA-3
Q130 0.534 0.116 0.851 !       0.55 eA-3
Q131 0.103 0.228 0.305 !       0.54 eA-3
Q132 0.364 0.125 0.148 !       0.53 eA-3
Q133 0.679 0.484 0.241 !       0.52 eA-3
Q134 0.385 0.026 0.241 !       0.52 eA-3
Q135 0.646 0.100 0.194 !       0.52 eA-3
Q136 0.215 0.179 0.158 !       0.52 eA-3
Q137 0.881 0.413 0.095 !       0.52 eA-3
Q138 0.676 0.455 0.235 !       0.52 eA-3
Q139 0.144 0.462 0.080 !       0.51 eA-3
Q140 0.348 0.061 0.030 !       0.50 eA-3
;
_refine_diff_density_max 0.262
_refine_diff_density_min -0.874
_refine_diff_density_rms 0.063
_refine_ls_extinction_method none
_refine_ls_goodness_of_fit_ref 1.112
_refine_ls_hydrogen_treatment constr
_refine_ls_matrix_type full
_refine_ls_number_parameters 636
_refine_ls_number_reflns 12042
_refine_ls_number_restraints 1242
_refine_ls_restrained_S_all 1.124
_refine_ls_R_factor_all 0.0388
_refine_ls_R_factor_gt 0.0354
_refine_ls_shift/su_max 0.001
_refine_ls_shift/su_mean 0.000
_refine_ls_structure_factor_coef Fsqd
_refine_ls_weighting_details 'w=1/[\s^2^(Fo^2^)+(0.0418P)^2^+10.1272P] where P=(Fo^2^+2Fc^2^)/3'
_refine_ls_weighting_scheme calc
_refine_ls_wR_factor_gt 0.0855
_refine_ls_wR_factor_ref 0.0915
_reflns_Friedel_coverage 0.000
_reflns_number_gt 11322
_reflns_number_total 12042
_reflns_threshold_expression 'I > 2\s(I)'
_cod_data_source_file d4ra00347k2.cif
_cod_data_source_block mo_20190902_shilulu_liumei_1_0_sq
_cod_database_code 7248296
_shelx_shelxl_version_number 2018/3
_shelx_space_group_comment
;
The symmetry employed for this shelxl refinement is uniquely defined
by the following loop, which should always be used as a source of
symmetry information in preference to the above space-group names.
They are only intended as comments.
;
_shelx_estimated_absorpt_t_max 0.964
_shelx_estimated_absorpt_t_min 0.916
_olex2_refinement_description
;
1. Fixed Uiso
 At 1.2 times of:
  All C(H) groups, All C(H,H) groups
2. Rigid bond restraints
 All non-hydrogen atoms
 with sigma for 1-2 distances of 0.01 and sigma for 1-3 distances of 0.01
3. Uiso/Uaniso restraints and constraints
All non-hydrogen atoms have similar U: within 2A with sigma of 0.04 and sigma
for terminal atoms of 0.08
Uanis(C26) \\sim Ueq, Uanis(C28) \\sim Ueq, Uanis(C27) \\sim Ueq, Uanis(C29)
\\sim Ueq, Uanis(C24) \\sim Ueq, Uanis(C23) \\sim Ueq, Uanis(C22) \\sim Ueq,
Uanis(C25) \\sim Ueq, Uanis(C21) \\sim Ueq, Uanis(C20) \\sim Ueq: with sigma of
0.005 and sigma for terminal atoms of 0.01
4. Rigid body (RIGU) restrains
 All non-hydrogen atoms
 with sigma for 1-2 distances of 0.004 and sigma for 1-3 distances of 0.004
5.a Ternary CH refined with riding coordinates:
 C47(H47), C35(H35), C32(H32), C42(H42), C48(H48), C45(H45)
5.b Secondary CH2 refined with riding coordinates:
 C37(H37A,H37B), C46(H46A,H46B), C34(H34A,H34B), C40(H40A,H40B), C50(H50A,
 H50B), C43(H43A,H43B)
5.c Aromatic/amide H refined with riding coordinates:
 C7(H7), C14(H14), C9(H9), C19(H19), C4(H4), C11(H11), C6(H6), C29(H29),
 C12(H12), C13(H13), C5(H5), C24(H24), C20(H20), C22(H22), C26(H26), C21(H21),
 C28(H28), C27(H27)
;
_platon_squeeze_void_probe_radius 1.20
_olex2_submission_special_instructions 'No special instructions were received'

loop_
_space_group_symop_operation_xyz
'x, y, z'
'-x, y, -z+1/2'
'x+1/2, y+1/2, z'
'-x+1/2, y+1/2, -z+1/2'
'-x, -y, -z'
'x, -y, z-1/2'
'-x+1/2, -y+1/2, -z'
'x+1/2, -y+1/2, z-1/2'

loop_
_atom_site_label
_atom_site_type_symbol
_atom_site_fract_x
_atom_site_fract_y
_atom_site_fract_z
_atom_site_U_iso_or_equiv
_atom_site_adp_type
_atom_site_occupancy
_atom_site_site_symmetry_order
_atom_site_calc_flag
_atom_site_refinement_flags_posn
_atom_site_refinement_flags_adp
_atom_site_refinement_flags_occupancy
_atom_site_disorder_assembly
_atom_site_disorder_group
Cd1 Cd 0.500000 0.62538(2) 0.250000 0.02368(5) Uani 1 2 d S TU P . .
O1 O 0.42719(7) 0.56337(6) 0.28503(5) 0.0372(3) Uani 1 1 d . U . . .
O4 O 0.55171(7) 0.67712(6) 0.32900(6) 0.0430(3) Uani 1 1 d . U . . .
O8 O 0.38563(7) 0.70867(6) 0.67638(6) 0.0454(3) Uani 1 1 d . U . . .
O5 O 0.44340(8) 0.84345(7) 0.45607(6) 0.0493(3) Uani 1 1 d . U . . .
O6 O 0.48190(8) 0.68796(7) 0.47309(6) 0.0494(3) Uani 1 1 d . U . . .
N3 N 0.33630(9) 0.57424(7) 0.58548(5) 0.0351(3) Uani 1 1 d . U . . .
O10 O 0.38531(8) 0.93210(7) 0.54373(6) 0.0518(3) Uani 1 1 d . U . . .
N2 N 0.29692(9) 0.63041(6) 0.65372(6) 0.0353(3) Uani 1 1 d . U . . .
O2 O 0.37502(9) 0.55083(7) 0.19645(6) 0.0523(4) Uani 1 1 d . U . . .
O9 O 0.35239(8) 0.85698(7) 0.65367(7) 0.0520(3) Uani 1 1 d . U . . .
N11 N 0.23634(8) 0.90688(7) 0.61586(6) 0.0365(3) Uani 1 1 d . U . . .
N12 N 0.23657(8) 0.82573(7) 0.66709(6) 0.0347(3) Uani 1 1 d . U . . .
N6 N 0.39556(8) 0.69515(7) 0.38738(6) 0.0348(3) Uani 1 1 d . U . . .
N7 N 0.37336(8) 0.80309(7) 0.37364(6) 0.0342(3) Uani 1 1 d . U . . .
N8 N 0.33637(9) 0.89176(7) 0.39941(6) 0.0367(3) Uani 1 1 d . U . . .
O7 O 0.44172(9) 0.62951(7) 0.57750(6) 0.0539(4) Uani 1 1 d . U . . .
N4 N 0.37538(9) 0.56192(7) 0.51182(6) 0.0386(3) Uani 1 1 d . U . . .
C2 C 0.31499(8) 0.50193(7) 0.25685(6) 0.0257(3) Uani 1 1 d . U . . .
N10 N 0.25930(9) 0.95864(7) 0.53832(6) 0.0375(3) Uani 1 1 d . U . . .
O3 O 0.61008(10) 0.71060(9) 0.26998(6) 0.0638(4) Uani 1 1 d . U . . .
N9 N 0.29487(9) 0.95749(7) 0.46250(6) 0.0390(3) Uani 1 1 d . U . . .
N5 N 0.39971(9) 0.60963(7) 0.43339(6) 0.0345(3) Uani 1 1 d . U . . .
C15 C 0.23935(9) 0.52546(7) 0.24577(6) 0.0280(3) Uani 1 1 d . U . . .
C17 C 0.64590(10) 0.75403(9) 0.35886(7) 0.0363(4) Uani 1 1 d . U . . .
N1 N 0.25940(8) 0.71758(7) 0.68087(6) 0.0356(3) Uani 1 1 d . U . . .
C30 C 0.71723(10) 0.73499(10) 0.39427(7) 0.0433(4) Uani 1 1 d . U . . .
C3 C 0.33319(8) 0.44345(7) 0.27885(6) 0.0269(3) Uani 1 1 d . U . . .
C8 C 0.27342(9) 0.40811(8) 0.29198(6) 0.0305(3) Uani 1 1 d . U . . .
C1 C 0.37713(9) 0.54104(7) 0.24418(7) 0.0291(3) Uani 1 1 d . U . . .
C10 C 0.18071(9) 0.49004(8) 0.26020(7) 0.0327(3) Uani 1 1 d . U . . .
C47 C 0.28195(10) 0.88180(7) 0.34623(6) 0.0317(3) Uani 1 1 d . U . . .
H47 H 0.284283 0.914727 0.320912 0.038 Uiso 1 1 calc R . . . .
C49 C 0.38998(10) 0.84567(8) 0.41417(7) 0.0343(3) Uani 1 1 d . U . . .
C35 C 0.31012(10) 0.52109(8) 0.50277(7) 0.0343(3) Uani 1 1 d . U . . .
H35 H 0.324234 0.479257 0.496153 0.041 Uiso 1 1 calc R . . . .
C32 C 0.34347(9) 0.65528(7) 0.34853(6) 0.0304(3) Uani 1 1 d . U . . .
H32 H 0.362072 0.647453 0.316743 0.036 Uiso 1 1 calc R . . . .
C42 C 0.15670(9) 0.90333(7) 0.61795(6) 0.0307(3) Uani 1 1 d . U . . .
H42 H 0.142172 0.939247 0.635575 0.037 Uiso 1 1 calc R . . . .
C16 C 0.59982(10) 0.71094(8) 0.31579(7) 0.0371(4) Uani 1 1 d . U . . .
C48 C 0.30851(10) 0.82037(8) 0.32792(6) 0.0322(3) Uani 1 1 d . U . . .
H48 H 0.324322 0.824939 0.294558 0.039 Uiso 1 1 calc R . . . .
C45 C 0.21360(11) 0.97365(7) 0.44379(7) 0.0347(3) Uani 1 1 d . U . . .
H45 H 0.205374 1.011989 0.423310 0.042 Uiso 1 1 calc R . . . .
C38 C 0.32078(10) 0.68805(8) 0.67063(6) 0.0331(3) Uani 1 1 d . U . . .
C37 C 0.34862(10) 0.58530(8) 0.64290(6) 0.0360(4) Uani 1 1 d . U . . .
H37A H 0.341585 0.547407 0.660399 0.043 Uiso 1 1 calc R . . . .
H37B H 0.401908 0.598541 0.658894 0.043 Uiso 1 1 calc R . . . .
C7 C 0.29139(11) 0.34744(9) 0.31189(7) 0.0414(4) Uani 1 1 d . U . . .
H7 H 0.253611 0.324384 0.321192 0.050 Uiso 1 1 calc R . . . .
C14 C 0.21728(11) 0.58280(8) 0.22012(8) 0.0393(4) Uani 1 1 d . U . . .
H14 H 0.254483 0.606892 0.211181 0.047 Uiso 1 1 calc R . . . .
C9 C 0.19972(10) 0.43300(8) 0.28359(7) 0.0348(3) Uani 1 1 d . U . . .
H9 H 0.162092 0.410831 0.293916 0.042 Uiso 1 1 calc R . . . .
C18 C 0.61583(11) 0.81216(9) 0.36343(8) 0.0411(4) Uani 1 1 d . U . . .
C36 C 0.39000(10) 0.59227(8) 0.55998(7) 0.0369(4) Uani 1 1 d . U . . .
C44 C 0.31990(10) 0.94715(8) 0.51764(7) 0.0362(4) Uani 1 1 d . U . . .
C31 C 0.43094(9) 0.66659(8) 0.43541(7) 0.0335(3) Uani 1 1 d . U . . .
C46 C 0.34486(11) 0.94955(8) 0.42775(8) 0.0406(4) Uani 1 1 d . U . . .
H46A H 0.398516 0.953717 0.449766 0.049 Uiso 1 1 calc R . . . .
H46B H 0.334320 0.982047 0.400957 0.049 Uiso 1 1 calc R . . . .
C41 C 0.28285(10) 0.86247(8) 0.64621(7) 0.0351(3) Uani 1 1 d . U . . .
C34 C 0.42580(10) 0.56618(9) 0.47710(7) 0.0382(4) Uani 1 1 d . U . . .
H34A H 0.429535 0.526360 0.461616 0.046 Uiso 1 1 calc R . . . .
H34B H 0.477522 0.577622 0.499103 0.046 Uiso 1 1 calc R . . . .
C40 C 0.26702(11) 0.77751(8) 0.70538(7) 0.0381(4) Uani 1 1 d . U . . .
H40A H 0.240055 0.777922 0.733218 0.046 Uiso 1 1 calc R . . . .
H40B H 0.321650 0.785410 0.723128 0.046 Uiso 1 1 calc R . . . .
C50 C 0.42372(10) 0.75212(8) 0.37256(8) 0.0363(4) Uani 1 1 d . U . . .
H50A H 0.429491 0.748431 0.336189 0.044 Uiso 1 1 calc R . . . .
H50B H 0.474788 0.760245 0.397395 0.044 Uiso 1 1 calc R . . . .
C43 C 0.26846(11) 0.95960(8) 0.59633(7) 0.0381(4) Uani 1 1 d . U . . .
H43A H 0.323469 0.962329 0.615593 0.046 Uiso 1 1 calc R . . . .
H43B H 0.243429 0.995881 0.604939 0.046 Uiso 1 1 calc R . . . .
C19 C 0.54430(13) 0.83338(9) 0.32792(9) 0.0490(5) Uani 1 1 d . U . . .
H19 H 0.516850 0.808662 0.299366 0.059 Uiso 1 1 calc R . . . .
C4 C 0.40774(9) 0.41582(8) 0.28640(7) 0.0348(3) Uani 1 1 d . U . . .
H4 H 0.447436 0.438107 0.278740 0.042 Uiso 1 1 calc R . . . .
C25 C 0.76113(12) 0.77669(12) 0.43464(8) 0.0548(5) Uani 1 1 d . U . . .
C11 C 0.10390(11) 0.51455(10) 0.24838(9) 0.0488(5) Uani 1 1 d . U . . .
H11 H 0.065893 0.492821 0.258660 0.059 Uiso 1 1 calc R . . . .
C6 C 0.36238(13) 0.32305(9) 0.31740(8) 0.0475(4) Uani 1 1 d . U . . .
H6 H 0.372581 0.283197 0.329731 0.057 Uiso 1 1 calc R . . . .
C29 C 0.74763(12) 0.67559(12) 0.39178(9) 0.0556(5) Uani 1 1 d . U . . .
H29 H 0.719160 0.647683 0.366523 0.067 Uiso 1 1 calc R . . . .
C23 C 0.65895(15) 0.85201(10) 0.40616(9) 0.0555(5) Uani 1 1 d . U . . .
C12 C 0.08519(12) 0.56833(11) 0.22272(11) 0.0583(6) Uani 1 1 d . U . . .
H12 H 0.034341 0.582694 0.214387 0.070 Uiso 1 1 calc R . . . .
C13 C 0.14268(12) 0.60291(10) 0.20847(10) 0.0520(5) Uani 1 1 d . U . . .
H13 H 0.129296 0.640076 0.190819 0.062 Uiso 1 1 calc R . . . .
C5 C 0.42155(11) 0.35773(9) 0.30453(8) 0.0438(4) Uani 1 1 d . U . . .
H5 H 0.470208 0.340425 0.308574 0.053 Uiso 1 1 calc R . . . .
C24 C 0.73044(15) 0.83331(12) 0.43956(9) 0.0638(6) Uani 1 1 d . U . . .
H24 H 0.758779 0.859838 0.466242 0.077 Uiso 1 1 calc R . . . .
C20 C 0.51510(17) 0.88906(11) 0.33479(13) 0.0676(7) Uani 1 1 d . U . . .
H20 H 0.468346 0.902248 0.311000 0.081 Uiso 1 1 calc R . . . .
C22 C 0.6240(2) 0.90952(12) 0.41188(13) 0.0751(8) Uani 1 1 d . U . . .
H22 H 0.649830 0.935405 0.440023 0.090 Uiso 1 1 calc R . . . .
C26 C 0.83522(15) 0.75650(17) 0.46909(10) 0.0735(7) Uani 1 1 d . U . . .
H26 H 0.865244 0.783072 0.494981 0.088 Uiso 1 1 calc R . . . .
C21 C 0.5566(2) 0.92705(12) 0.37864(15) 0.0813(8) Uani 1 1 d . U . . .
H21 H 0.535931 0.964637 0.383922 0.098 Uiso 1 1 calc R . . . .
C28 C 0.86166(14) 0.70100(19) 0.46483(11) 0.0784(8) Uani 1 1 d . U . . .
H28 H 0.909792 0.689326 0.487765 0.094 Uiso 1 1 calc R . . . .
C27 C 0.81799(14) 0.65907(16) 0.42597(11) 0.0728(7) Uani 1 1 d . U . . .
H27 H 0.837362 0.620141 0.423773 0.087 Uiso 1 1 calc R . . . .

loop_
_atom_site_aniso_label
_atom_site_aniso_U_11
_atom_site_aniso_U_22
_atom_site_aniso_U_33
_atom_site_aniso_U_23
_atom_site_aniso_U_13
_atom_site_aniso_U_12
Cd1 0.02072(7) 0.02216(8) 0.03044(8) 0.000 0.01098(5) 0.000
O1 0.0290(5) 0.0383(6) 0.0466(7) -0.0079(5) 0.0146(5) -0.0144(5)
O4 0.0351(6) 0.0367(7) 0.0555(8) -0.0141(6) 0.0100(5) -0.0110(5)
O8 0.0371(6) 0.0420(7) 0.0547(8) -0.0011(6) 0.0091(6) -0.0022(5)
O5 0.0397(7) 0.0618(9) 0.0405(7) -0.0042(6) 0.0019(5) -0.0011(6)
O6 0.0429(7) 0.0541(8) 0.0428(7) 0.0009(6) -0.0008(6) -0.0099(6)
N3 0.0411(7) 0.0378(8) 0.0264(6) -0.0012(6) 0.0098(5) -0.0011(6)
O10 0.0432(7) 0.0666(10) 0.0433(7) -0.0075(7) 0.0087(6) -0.0038(7)
N2 0.0395(7) 0.0308(7) 0.0365(7) -0.0014(6) 0.0124(6) 0.0019(6)
O2 0.0670(9) 0.0528(8) 0.0473(8) -0.0019(6) 0.0327(7) -0.0235(7)
O9 0.0334(6) 0.0567(9) 0.0637(9) 0.0012(7) 0.0106(6) 0.0015(6)
N11 0.0360(7) 0.0360(8) 0.0382(7) 0.0034(6) 0.0118(6) -0.0013(6)
N12 0.0335(7) 0.0311(7) 0.0364(7) 0.0018(6) 0.0051(5) 0.0018(5)
N6 0.0319(7) 0.0344(7) 0.0368(7) 0.0044(6) 0.0076(5) -0.0030(5)
N7 0.0342(7) 0.0346(7) 0.0333(7) 0.0005(6) 0.0090(5) 0.0017(6)
N8 0.0425(8) 0.0347(7) 0.0317(7) -0.0047(6) 0.0087(6) -0.0005(6)
O7 0.0497(8) 0.0688(10) 0.0405(7) -0.0071(7) 0.0086(6) -0.0191(7)
N4 0.0438(8) 0.0450(8) 0.0280(6) 0.0002(6) 0.0119(6) -0.0063(6)
C2 0.0264(6) 0.0273(7) 0.0260(7) -0.0075(6) 0.0115(5) -0.0102(5)
N10 0.0434(8) 0.0411(8) 0.0287(7) -0.0047(6) 0.0113(6) -0.0054(6)
O3 0.0729(10) 0.0817(12) 0.0365(7) -0.0198(8) 0.0154(7) -0.0188(9)
N9 0.0437(8) 0.0440(8) 0.0320(7) -0.0058(6) 0.0152(6) -0.0075(6)
N5 0.0393(7) 0.0346(7) 0.0285(6) 0.0038(6) 0.0079(5) 0.0009(6)
C15 0.0286(7) 0.0294(7) 0.0289(7) -0.0079(6) 0.0128(6) -0.0069(6)
C17 0.0359(8) 0.0436(9) 0.0329(8) -0.0075(7) 0.0154(6) -0.0184(7)
N1 0.0366(7) 0.0292(7) 0.0381(7) -0.0039(6) 0.0061(6) 0.0020(6)
C30 0.0365(8) 0.0653(12) 0.0312(8) -0.0061(8) 0.0146(7) -0.0202(8)
C3 0.0273(7) 0.0313(8) 0.0226(6) -0.0047(6) 0.0083(5) -0.0085(6)
C8 0.0349(7) 0.0339(8) 0.0236(7) -0.0022(6) 0.0098(6) -0.0121(6)
C1 0.0288(7) 0.0228(7) 0.0412(8) -0.0064(6) 0.0190(6) -0.0055(5)
C10 0.0272(7) 0.0389(9) 0.0359(8) -0.0104(7) 0.0152(6) -0.0096(6)
C47 0.0431(9) 0.0277(8) 0.0257(7) 0.0045(6) 0.0119(6) 0.0002(6)
C49 0.0335(8) 0.0396(9) 0.0316(7) 0.0018(7) 0.0122(6) -0.0047(7)
C35 0.0483(9) 0.0258(8) 0.0316(8) -0.0005(6) 0.0159(7) 0.0004(7)
C32 0.0369(8) 0.0308(8) 0.0258(7) -0.0013(6) 0.0129(6) 0.0045(6)
C42 0.0376(8) 0.0290(8) 0.0273(7) -0.0022(6) 0.0120(6) 0.0042(6)
C16 0.0313(8) 0.0387(9) 0.0380(8) -0.0096(7) 0.0048(6) -0.0018(7)
C48 0.0406(8) 0.0324(8) 0.0251(7) 0.0030(6) 0.0121(6) 0.0015(6)
C45 0.0501(9) 0.0243(8) 0.0325(8) 0.0019(6) 0.0160(7) -0.0001(7)
C38 0.0392(8) 0.0314(8) 0.0261(7) 0.0037(6) 0.0055(6) 0.0031(6)
C37 0.0433(9) 0.0370(9) 0.0249(7) 0.0030(6) 0.0051(6) 0.0110(7)
C7 0.0507(10) 0.0376(9) 0.0348(8) 0.0049(7) 0.0104(7) -0.0143(8)
C14 0.0406(9) 0.0330(9) 0.0468(10) -0.0022(7) 0.0168(7) -0.0026(7)
C9 0.0333(8) 0.0414(9) 0.0352(8) -0.0059(7) 0.0185(6) -0.0164(7)
C18 0.0511(10) 0.0375(9) 0.0438(9) -0.0065(7) 0.0281(8) -0.0221(8)
C36 0.0399(8) 0.0397(9) 0.0286(7) 0.0031(7) 0.0061(6) 0.0007(7)
C44 0.0426(9) 0.0310(8) 0.0353(8) -0.0077(7) 0.0114(7) -0.0098(7)
C31 0.0300(7) 0.0392(9) 0.0328(8) 0.0006(7) 0.0115(6) 0.0018(6)
C46 0.0490(10) 0.0358(9) 0.0429(9) -0.0083(7) 0.0225(8) -0.0143(7)
C41 0.0364(8) 0.0346(8) 0.0335(8) -0.0076(7) 0.0088(6) -0.0014(6)
C34 0.0367(8) 0.0441(10) 0.0345(8) 0.0090(7) 0.0113(7) 0.0091(7)
C40 0.0447(9) 0.0327(9) 0.0300(8) -0.0036(6) -0.0001(7) 0.0037(7)
C50 0.0298(7) 0.0356(9) 0.0476(9) 0.0046(7) 0.0179(7) -0.0010(6)
C43 0.0477(9) 0.0365(9) 0.0303(8) -0.0075(7) 0.0117(7) -0.0125(7)
C19 0.0582(11) 0.0387(10) 0.0605(12) 0.0018(9) 0.0337(10) -0.0124(8)
C4 0.0288(7) 0.0384(9) 0.0361(8) -0.0041(7) 0.0074(6) -0.0051(6)
C25 0.0493(10) 0.0821(15) 0.0345(9) -0.0086(9) 0.0144(8) -0.0352(10)
C11 0.0308(8) 0.0542(12) 0.0669(13) -0.0117(10) 0.0229(8) -0.0057(8)
C6 0.0576(11) 0.0347(9) 0.0431(10) 0.0075(8) 0.0030(8) -0.0028(8)
C29 0.0416(10) 0.0799(15) 0.0457(10) -0.0029(10) 0.0130(8) -0.0013(10)
C23 0.0779(14) 0.0462(11) 0.0546(11) -0.0164(9) 0.0383(10) -0.0355(10)
C12 0.0354(9) 0.0614(14) 0.0790(16) -0.0067(11) 0.0179(10) 0.0091(9)
C13 0.0488(11) 0.0437(11) 0.0618(13) 0.0014(10) 0.0131(9) 0.0109(9)
C5 0.0393(9) 0.0415(10) 0.0445(10) -0.0021(8) 0.0023(7) 0.0025(8)
C24 0.0750(14) 0.0748(15) 0.0458(11) -0.0226(10) 0.0240(10) -0.0491(12)
C20 0.0789(16) 0.0452(12) 0.0931(18) 0.0123(12) 0.0474(14) -0.0034(11)
C22 0.113(2) 0.0454(12) 0.0842(17) -0.0239(12) 0.0556(15) -0.0370(13)
C26 0.0509(12) 0.123(2) 0.0422(11) -0.0046(13) 0.0066(9) -0.0389(13)
C21 0.115(2) 0.0385(12) 0.113(2) -0.0079(13) 0.0691(18) -0.0151(13)
C28 0.0406(11) 0.141(2) 0.0503(12) 0.0130(15) 0.0084(9) -0.0110(14)
C27 0.0476(12) 0.110(2) 0.0612(14) 0.0085(14) 0.0165(10) 0.0101(13)

loop_
_atom_type_symbol
_atom_type_description
_atom_type_scat_dispersion_real
_atom_type_scat_dispersion_imag
_atom_type_scat_source
C C 0.0033 0.0016 'International Tables Vol C Tables 4.2.6.8 and 6.1.1.4'
H H 0.0000 0.0000 'International Tables Vol C Tables 4.2.6.8 and 6.1.1.4'
Cd Cd -0.8075 1.2024 'International Tables Vol C Tables 4.2.6.8 and 6.1.1.4'
N N 0.0061 0.0033 'International Tables Vol C Tables 4.2.6.8 and 6.1.1.4'
O O 0.0106 0.0060 'International Tables Vol C Tables 4.2.6.8 and 6.1.1.4'

loop_
_citation_id
_citation_doi
_citation_year
1 10.1039/D0CE01294G 2020

loop_
_geom_angle_atom_site_label_1
_geom_angle_atom_site_label_2
_geom_angle_atom_site_label_3
_geom_angle
_geom_angle_site_symmetry_1
_geom_angle_site_symmetry_3
_geom_angle_publ_flag
O1 Cd1 O1 105.34(7) 2_655 . ?
O1 Cd1 O4 121.56(5) 2_655 . ?
O1 Cd1 O4 94.72(5) . . ?
O1 Cd1 O4 94.72(5) 2_655 2_655 ?
O1 Cd1 O4 121.56(5) . 2_655 ?
O4 Cd1 O4 120.08(7) 2_655 . ?
C1 O1 Cd1 105.09(10) . . ?
C16 O4 Cd1 101.03(11) . . ?
C45 N3 C37 122.84(14) 7_566 . ?
C36 N3 C45 112.29(14) . 7_566 ?
C36 N3 C37 121.00(15) . . ?
C38 N2 C47 112.99(14) . 7_566 ?
C38 N2 C37 122.58(15) . . ?
C37 N2 C47 124.10(14) . 7_566 ?
C41 N11 C42 112.79(14) . . ?
C41 N11 C43 121.85(15) . . ?
C43 N11 C42 123.52(15) . . ?
C32 N12 C40 123.78(15) 7_566 . ?
C41 N12 C32 112.91(14) . 7_566 ?
C41 N12 C40 122.98(15) . . ?
C31 N6 C32 112.57(14) . . ?
C31 N6 C50 121.96(15) . . ?
C50 N6 C32 123.34(14) . . ?
C49 N7 C48 112.73(14) . . ?
C49 N7 C50 122.97(15) . . ?
C50 N7 C48 123.41(14) . . ?
C47 N8 C46 123.38(15) . . ?
C49 N8 C47 112.22(14) . . ?
C49 N8 C46 122.91(15) . . ?
C35 N4 C34 124.49(15) . . ?
C36 N4 C35 112.77(14) . . ?
C36 N4 C34 122.42(16) . . ?
C15 C2 C1 118.48(14) . . ?
C3 C2 C15 121.24(13) . . ?
C3 C2 C1 120.28(13) . . ?
C44 N10 C35 112.90(14) . 7_566 ?
C44 N10 C43 122.28(15) . . ?
C43 N10 C35 124.13(15) . 7_566 ?
C45 N9 C46 124.90(15) . . ?
C44 N9 C45 112.54(14) . . ?
C44 N9 C46 122.48(16) . . ?
C42 N5 C34 124.42(15) 7_566 . ?
C31 N5 C42 112.89(13) . 7_566 ?
C31 N5 C34 122.53(15) . . ?
C2 C15 C10 119.02(15) . . ?
C2 C15 C14 122.96(14) . . ?
C14 C15 C10 118.02(15) . . ?
C30 C17 C16 119.55(17) . . ?
C30 C17 C18 121.20(16) . . ?
C18 C17 C16 119.24(16) . . ?
C48 N1 C40 124.34(15) 7_566 . ?
C38 N1 C48 112.84(14) . 7_566 ?
C38 N1 C40 122.24(15) . . ?
C17 C30 C25 119.1(2) . . ?
C17 C30 C29 122.32(17) . . ?
C29 C30 C25 118.6(2) . . ?
C2 C3 C8 118.95(14) . . ?
C2 C3 C4 122.91(14) . . ?
C4 C3 C8 118.06(15) . . ?
C7 C8 C3 118.60(15) . . ?
C9 C8 C3 119.46(15) . . ?
C9 C8 C7 121.92(15) . . ?
O1 C1 C2 115.69(14) . . ?
O2 C1 O1 124.44(14) . . ?
O2 C1 C2 119.82(14) . . ?
C9 C10 C15 119.42(15) . . ?
C9 C10 C11 122.26(16) . . ?
C11 C10 C15 118.29(17) . . ?
N2 C47 N8 115.13(14) 7_566 . ?
N2 C47 H47 111.5 7_566 . ?
N2 C47 C48 103.08(13) 7_566 . ?
N8 C47 H47 111.5 . . ?
N8 C47 C48 103.54(13) . . ?
C48 C47 H47 111.5 . . ?
O5 C49 N7 126.02(17) . . ?
O5 C49 N8 125.77(17) . . ?
N7 C49 N8 108.21(14) . . ?
N4 C35 N10 114.54(14) . 7_566 ?
N4 C35 H35 111.9 . . ?
N4 C35 C45 103.20(13) . 7_566 ?
N10 C35 H35 111.9 7_566 . ?
N10 C35 C45 102.82(14) 7_566 7_566 ?
C45 C35 H35 111.9 7_566 . ?
N12 C32 N6 114.35(13) 7_566 . ?
N12 C32 H32 111.8 7_566 . ?
N12 C32 C42 103.57(13) 7_566 7_566 ?
N6 C32 H32 111.8 . . ?
N6 C32 C42 102.99(12) . 7_566 ?
C42 C32 H32 111.8 7_566 . ?
N11 C42 C32 102.98(13) . 7_566 ?
N11 C42 H42 111.7 . . ?
N5 C42 N11 114.78(13) 7_566 . ?
N5 C42 C32 103.31(13) 7_566 7_566 ?
N5 C42 H42 111.7 7_566 . ?
C32 C42 H42 111.7 7_566 . ?
O4 C16 C17 116.63(15) . . ?
O3 C16 O4 123.51(17) . . ?
O3 C16 C17 119.86(17) . . ?
N7 C48 C47 103.25(13) . . ?
N7 C48 H48 111.5 . . ?
N1 C48 N7 115.05(14) 7_566 . ?
N1 C48 C47 103.36(13) 7_566 . ?
N1 C48 H48 111.5 7_566 . ?
C47 C48 H48 111.5 . . ?
N3 C45 C35 103.08(13) 7_566 7_566 ?
N3 C45 H45 111.8 7_566 . ?
N9 C45 N3 114.25(14) . 7_566 ?
N9 C45 C35 103.44(14) . 7_566 ?
N9 C45 H45 111.8 . . ?
C35 C45 H45 111.8 7_566 . ?
O8 C38 N2 125.76(16) . . ?
O8 C38 N1 126.55(16) . . ?
N1 C38 N2 107.69(15) . . ?
N3 C37 H37A 108.9 . . ?
N3 C37 H37B 108.9 . . ?
N2 C37 N3 113.21(13) . . ?
N2 C37 H37A 108.9 . . ?
N2 C37 H37B 108.9 . . ?
H37A C37 H37B 107.7 . . ?
C8 C7 H7 119.5 . . ?
C6 C7 C8 121.04(17) . . ?
C6 C7 H7 119.5 . . ?
C15 C14 H14 119.5 . . ?
C13 C14 C15 120.98(18) . . ?
C13 C14 H14 119.5 . . ?
C8 C9 H9 119.1 . . ?
C10 C9 C8 121.77(14) . . ?
C10 C9 H9 119.1 . . ?
C17 C18 C19 122.86(17) . . ?
C17 C18 C23 118.7(2) . . ?
C19 C18 C23 118.4(2) . . ?
O7 C36 N3 125.64(17) . . ?
O7 C36 N4 126.13(17) . . ?
N4 C36 N3 108.23(15) . . ?
O10 C44 N10 125.96(17) . . ?
O10 C44 N9 126.07(17) . . ?
N10 C44 N9 107.94(15) . . ?
O6 C31 N6 125.97(17) . . ?
O6 C31 N5 126.15(16) . . ?
N6 C31 N5 107.88(14) . . ?
N8 C46 H46A 108.6 . . ?
N8 C46 H46B 108.6 . . ?
N9 C46 N8 114.87(14) . . ?
N9 C46 H46A 108.6 . . ?
N9 C46 H46B 108.6 . . ?
H46A C46 H46B 107.5 . . ?
O9 C41 N11 126.24(18) . . ?
O9 C41 N12 126.22(17) . . ?
N11 C41 N12 107.54(14) . . ?
N4 C34 N5 113.62(14) . . ?
N4 C34 H34A 108.8 . . ?
N4 C34 H34B 108.8 . . ?
N5 C34 H34A 108.8 . . ?
N5 C34 H34B 108.8 . . ?
H34A C34 H34B 107.7 . . ?
N12 C40 N1 113.72(14) . . ?
N12 C40 H40A 108.8 . . ?
N12 C40 H40B 108.8 . . ?
N1 C40 H40A 108.8 . . ?
N1 C40 H40B 108.8 . . ?
H40A C40 H40B 107.7 . . ?
N6 C50 N7 113.51(13) . . ?
N6 C50 H50A 108.9 . . ?
N6 C50 H50B 108.9 . . ?
N7 C50 H50A 108.9 . . ?
N7 C50 H50B 108.9 . . ?
H50A C50 H50B 107.7 . . ?
N11 C43 N10 113.89(14) . . ?
N11 C43 H43A 108.8 . . ?
N11 C43 H43B 108.8 . . ?
N10 C43 H43A 108.8 . . ?
N10 C43 H43B 108.8 . . ?
H43A C43 H43B 107.7 . . ?
C18 C19 H19 119.3 . . ?
C20 C19 C18 121.5(2) . . ?
C20 C19 H19 119.3 . . ?
C3 C4 H4 119.4 . . ?
C5 C4 C3 121.13(16) . . ?
C5 C4 H4 119.4 . . ?
C30 C25 C26 117.7(3) . . ?
C24 C25 C30 119.3(2) . . ?
C24 C25 C26 123.0(2) . . ?
C10 C11 H11 119.2 . . ?
C12 C11 C10 121.60(18) . . ?
C12 C11 H11 119.2 . . ?
C7 C6 H6 119.7 . . ?
C7 C6 C5 120.56(18) . . ?
C5 C6 H6 119.7 . . ?
C30 C29 H29 119.6 . . ?
C27 C29 C30 120.8(2) . . ?
C27 C29 H29 119.6 . . ?
C24 C23 C18 119.3(2) . . ?
C24 C23 C22 123.5(2) . . ?
C22 C23 C18 117.2(3) . . ?
C11 C12 H12 120.0 . . ?
C11 C12 C13 120.00(19) . . ?
C13 C12 H12 120.0 . . ?
C14 C13 C12 121.1(2) . . ?
C14 C13 H13 119.5 . . ?
C12 C13 H13 119.5 . . ?
C4 C5 C6 120.58(18) . . ?
C4 C5 H5 119.7 . . ?
C6 C5 H5 119.7 . . ?
C25 C24 C23 122.27(19) . . ?
C25 C24 H24 118.9 . . ?
C23 C24 H24 118.9 . . ?
C19 C20 H20 120.2 . . ?
C19 C20 C21 119.6(3) . . ?
C21 C20 H20 120.2 . . ?
C23 C22 H22 118.8 . . ?
C21 C22 C23 122.4(3) . . ?
C21 C22 H22 118.8 . . ?
C25 C26 H26 119.2 . . ?
C28 C26 C25 121.5(2) . . ?
C28 C26 H26 119.2 . . ?
C20 C21 H21 119.6 . . ?
C22 C21 C20 120.8(3) . . ?
C22 C21 H21 119.6 . . ?
C26 C28 H28 119.4 . . ?
C26 C28 C27 121.2(3) . . ?
C27 C28 H28 119.4 . . ?
C29 C27 C28 120.2(3) . . ?
C29 C27 H27 119.9 . . ?
C28 C27 H27 119.9 . . ?

loop_
_geom_bond_atom_site_label_1
_geom_bond_atom_site_label_2
_geom_bond_distance
_geom_bond_site_symmetry_2
_geom_bond_publ_flag
Cd1 O1 2.2441(11) 2_655 ?
Cd1 O1 2.2442(11) . ?
Cd1 O4 2.2732(13) . ?
Cd1 O4 2.2732(13) 2_655 ?
O1 C1 1.2655(19) . ?
O4 C16 1.256(2) . ?
O8 C38 1.217(2) . ?
O5 C49 1.217(2) . ?
O6 C31 1.217(2) . ?
N3 C45 1.443(2) 7_566 ?
N3 C37 1.444(2) . ?
N3 C36 1.369(2) . ?
O10 C44 1.217(2) . ?
N2 C47 1.440(2) 7_566 ?
N2 C38 1.366(2) . ?
N2 C37 1.437(2) . ?
O2 C1 1.232(2) . ?
O9 C41 1.213(2) . ?
N11 C42 1.447(2) . ?
N11 C41 1.370(2) . ?
N11 C43 1.445(2) . ?
N12 C32 1.437(2) 7_566 ?
N12 C41 1.371(2) . ?
N12 C40 1.440(2) . ?
N6 C32 1.447(2) . ?
N6 C31 1.364(2) . ?
N6 C50 1.440(2) . ?
N7 C49 1.365(2) . ?
N7 C48 1.444(2) . ?
N7 C50 1.443(2) . ?
N8 C47 1.447(2) . ?
N8 C49 1.372(2) . ?
N8 C46 1.447(2) . ?
O7 C36 1.221(2) . ?
N4 C35 1.439(2) . ?
N4 C36 1.360(2) . ?
N4 C34 1.442(2) . ?
C2 C15 1.402(2) . ?
C2 C3 1.402(2) . ?
C2 C1 1.5141(19) . ?
N10 C35 1.450(2) 7_566 ?
N10 C44 1.363(2) . ?
N10 C43 1.448(2) . ?
O3 C16 1.239(2) . ?
N9 C45 1.442(2) . ?
N9 C44 1.373(2) . ?
N9 C46 1.444(2) . ?
N5 C42 1.439(2) 7_566 ?
N5 C31 1.365(2) . ?
N5 C34 1.443(2) . ?
C15 C10 1.439(2) . ?
C15 C14 1.422(2) . ?
C17 C30 1.403(3) . ?
C17 C16 1.507(2) . ?
C17 C18 1.403(3) . ?
N1 C48 1.439(2) 7_566 ?
N1 C38 1.366(2) . ?
N1 C40 1.447(2) . ?
C30 C25 1.435(3) . ?
C30 C29 1.421(3) . ?
C3 C8 1.439(2) . ?
C3 C4 1.430(2) . ?
C8 C7 1.429(3) . ?
C8 C9 1.389(2) . ?
C10 C9 1.387(3) . ?
C10 C11 1.428(2) . ?
C47 H47 0.9800 . ?
C47 C48 1.547(2) . ?
C35 H35 0.9800 . ?
C35 C45 1.551(2) 7_566 ?
C32 H32 0.9800 . ?
C32 C42 1.547(2) 7_566 ?
C42 H42 0.9800 . ?
C48 H48 0.9800 . ?
C45 H45 0.9800 . ?
C37 H37A 0.9700 . ?
C37 H37B 0.9700 . ?
C7 H7 0.9300 . ?
C7 C6 1.351(3) . ?
C14 H14 0.9300 . ?
C14 C13 1.358(3) . ?
C9 H9 0.9300 . ?
C18 C19 1.421(3) . ?
C18 C23 1.440(3) . ?
C46 H46A 0.9700 . ?
C46 H46B 0.9700 . ?
C34 H34A 0.9700 . ?
C34 H34B 0.9700 . ?
C40 H40A 0.9700 . ?
C40 H40B 0.9700 . ?
C50 H50A 0.9700 . ?
C50 H50B 0.9700 . ?
C43 H43A 0.9700 . ?
C43 H43B 0.9700 . ?
C19 H19 0.9300 . ?
C19 C20 1.361(3) . ?
C4 H4 0.9300 . ?
C4 C5 1.355(3) . ?
C25 C24 1.380(4) . ?
C25 C26 1.438(4) . ?
C11 H11 0.9300 . ?
C11 C12 1.346(3) . ?
C6 H6 0.9300 . ?
C6 C5 1.420(3) . ?
C29 H29 0.9300 . ?
C29 C27 1.362(3) . ?
C23 C24 1.384(4) . ?
C23 C22 1.435(4) . ?
C12 H12 0.9300 . ?
C12 C13 1.410(3) . ?
C13 H13 0.9300 . ?
C5 H5 0.9300 . ?
C24 H24 0.9300 . ?
C20 H20 0.9300 . ?
C20 C21 1.425(4) . ?
C22 H22 0.9300 . ?
C22 C21 1.321(5) . ?
C26 H26 0.9300 . ?
C26 C28 1.323(5) . ?
C21 H21 0.9300 . ?
C28 H28 0.9300 . ?
C28 C27 1.415(4) . ?
C27 H27 0.9300 . ?

loop_
_platon_squeeze_void_nr
_platon_squeeze_void_average_x
_platon_squeeze_void_average_y
_platon_squeeze_void_average_z
_platon_squeeze_void_volume
_platon_squeeze_void_count_electrons
_platon_squeeze_void_content
1 -0.062 0.064 0.087 43 19 ' '
2 0.061 0.064 0.413 43 19 ' '
3 -0.062 -0.064 0.587 43 19 ' '
4 0.061 -0.064 0.913 43 19 ' '
5 -0.137 0.250 0.613 591 144 ' '
6 -0.080 0.750 0.170 588 144 ' '
7 0.113 0.094 0.576 25 9 ' '
8 0.113 0.906 0.076 25 9 ' '
9 0.389 0.407 0.424 27 9 ' '
10 0.388 0.593 0.924 26 9 ' '
11 0.439 0.437 0.588 43 19 ' '
12 0.439 0.563 0.088 43 19 ' '
13 0.563 0.565 0.413 42 19 ' '
14 0.563 0.435 0.913 42 19 ' '
15 0.613 0.406 0.076 25 9 ' '
16 0.613 0.594 0.576 25 9 ' '
17 0.887 0.094 0.924 25 9 ' '
18 0.887 0.906 0.424 25 9 ' '
